data_7024001
loop_
_publ_author_name
'Safin, Damir A.'
'Babashkina, Maria G.'
'Robeyns, Koen'
'Rouzi\`eres, Mathieu'
'Cl\'erac, Rodolphe'
'Garcia, Yann'

_publ_section_title
;
 From a mononuclear Ni(II) precursor to antiferromagnetically coupled
 trinuclear double-stranded helicates.
;
_journal_issue 47
_journal_name_full 'Dalton transactions (Cambridge, England : 2003)'
_journal_page_first 16470
_journal_page_last 16473
_journal_paper_doi 10.1039/c3dt52387j
_journal_volume 42
_journal_year 2013
_chemical_formula_moiety 'C52 H56 N8 Ni3 O10 P2 S4'
_chemical_formula_sum 'C52 H56 N8 Ni3 O10 P2 S4'
_chemical_formula_weight 1319.36
_chemical_name_systematic
;
?
;
_space_group_IT_number 15
_symmetry_cell_setting monoclinic
_symmetry_space_group_name_Hall '-C 2yc'
_symmetry_space_group_name_H-M 'C 1 2/c 1'
_atom_sites_solution_hydrogens geom
_atom_sites_solution_primary direct
_atom_sites_solution_secondary difmap
_audit_creation_method SHELXL-97
_cell_angle_alpha 90.00
_cell_angle_beta 92.007(7)
_cell_angle_gamma 90.00
_cell_formula_units_Z 4
_cell_length_a 18.2300(18)
_cell_length_b 16.8816(11)
_cell_length_c 18.0042(10)
_cell_measurement_reflns_used 4862
_cell_measurement_temperature 150(2)
_cell_measurement_theta_max 25.3114
_cell_measurement_theta_min 1.9701
_cell_volume 5537.4(7)
_computing_cell_refinement
;
CrysAlisPro, Agilent Technologies,
Version 1.171.35.19 (release 27-10-2011 CrysAlis171 .NET)
(compiled Oct 27 2011,15:02:11)
;
_computing_data_collection MAR
_computing_data_reduction
;
CrysAlisPro, Agilent Technologies,
Version 1.171.35.19 (release 27-10-2011 CrysAlis171 .NET)
(compiled Oct 27 2011,15:02:11)
;
_computing_structure_refinement 'SHELXL-97 (Sheldrick, 1997)'
_computing_structure_solution 'SHELXS-97 (Sheldrick, 1990)'
_diffrn_ambient_temperature 150(2)
_diffrn_measured_fraction_theta_full 0.990
_diffrn_measured_fraction_theta_max 0.986
_diffrn_measurement_device_type 'MAR345 image plate'
_diffrn_measurement_method '68 images, \D\F 2.0\%'
_diffrn_radiation_monochromator 'Zr filter'
_diffrn_radiation_source 'Rigaku UltraX 18 rotating anode'
_diffrn_radiation_type MoK\a
_diffrn_radiation_wavelength 0.71073
_diffrn_reflns_av_R_equivalents 0.0421
_diffrn_reflns_av_sigmaI/netI 0.0423
_diffrn_reflns_limit_h_max 21
_diffrn_reflns_limit_h_min -19
_diffrn_reflns_limit_k_max 20
_diffrn_reflns_limit_k_min -20
_diffrn_reflns_limit_l_max 21
_diffrn_reflns_limit_l_min -21
_diffrn_reflns_number 13484
_diffrn_reflns_theta_full 25.24
_diffrn_reflns_theta_max 25.37
_diffrn_reflns_theta_min 2.26
_exptl_absorpt_coefficient_mu 1.284
_exptl_absorpt_correction_T_max 1.00000
_exptl_absorpt_correction_T_min 0.66938
_exptl_absorpt_correction_type multi-scan
_exptl_absorpt_process_details
;
CrysAlisPro, Agilent Technologies,
Version 1.171.35.19 (release 27-10-2011 CrysAlis171 .NET)
(compiled Oct 27 2011,15:02:11)
Empirical absorption correction using spherical harmonics,
implemented in SCALE3 ABSPACK scaling algorithm.
;
_exptl_crystal_colour green
_exptl_crystal_density_diffrn 1.583
_exptl_crystal_density_method 'not measured'
_exptl_crystal_description plate
_exptl_crystal_F_000 2728
_exptl_crystal_size_max 0.55
_exptl_crystal_size_mid 0.27
_exptl_crystal_size_min 0.04
_refine_diff_density_max 0.840
_refine_diff_density_min -0.531
_refine_diff_density_rms 0.101
_refine_ls_extinction_method none
_refine_ls_goodness_of_fit_ref 1.075
_refine_ls_hydrogen_treatment constr
_refine_ls_matrix_type full
_refine_ls_number_parameters 361
_refine_ls_number_reflns 5007
_refine_ls_number_restraints 0
_refine_ls_restrained_S_all 1.075
_refine_ls_R_factor_all 0.0817
_refine_ls_R_factor_gt 0.0648
_refine_ls_shift/su_max 0.001
_refine_ls_shift/su_mean 0.000
_refine_ls_structure_factor_coef Fsqd
_refine_ls_weighting_details 'calc w=1/[\s^2^(Fo^2^)+(0.0868P)^2^+26.4755P] where P=(Fo^2^+2Fc^2^)/3'
_refine_ls_weighting_scheme calc
_refine_ls_wR_factor_gt 0.1726
_refine_ls_wR_factor_ref 0.1840
_reflns_number_gt 4016
_reflns_number_total 5007
_reflns_threshold_expression >2sigma(I)
_cod_data_source_file c3dt52387j.txt
_cod_data_source_block safin143
_cod_original_sg_symbol_H-M 'C 2/c'
_cod_database_code 7024001

loop_
_symmetry_equiv_pos_as_xyz
'x, y, z'
'-x, y, -z+1/2'
'x+1/2, y+1/2, z'
'-x+1/2, y+1/2, -z+1/2'
'-x, -y, -z'
'x, -y, z-1/2'
'-x+1/2, -y+1/2, -z'
'x+1/2, -y+1/2, z-1/2'

loop_
_atom_site_label
_atom_site_type_symbol
_atom_site_fract_x
_atom_site_fract_y
_atom_site_fract_z
_atom_site_U_iso_or_equiv
_atom_site_adp_type
_atom_site_occupancy
_atom_site_symmetry_multiplicity
_atom_site_calc_flag
_atom_site_refinement_flags
Ni1 Ni 0.56626(4) 0.23235(4) 0.10070(4) 0.0464(2) Uani 1 1 d .
S2 S 0.53031(12) 0.37373(10) 0.06452(10) 0.0703(5) Uani 1 1 d .
P3 P 0.53944(12) 0.32499(11) -0.03228(9) 0.0648(5) Uani 1 1 d .
O4 O 0.5956(3) 0.3643(3) -0.0842(3) 0.0752(14) Uani 1 1 d .
C5 C 0.6748(4) 0.3631(5) -0.0698(4) 0.078(2) Uani 1 1 d .
H5 H 0.6897 0.3099 -0.0501 0.094 Uiso 1 1 calc R
C6 C 0.7056(5) 0.3743(6) -0.1470(5) 0.094(3) Uani 1 1 d .
H6A H 0.6935 0.3279 -0.1778 0.140 Uiso 1 1 calc R
H6B H 0.7591 0.3802 -0.1425 0.140 Uiso 1 1 calc R
H6C H 0.6841 0.4218 -0.1702 0.140 Uiso 1 1 calc R
C7 C 0.7017(6) 0.4250(5) -0.0175(5) 0.092(3) Uani 1 1 d .
H7A H 0.6895 0.4774 -0.0379 0.139 Uiso 1 1 calc R
H7B H 0.7551 0.4204 -0.0103 0.139 Uiso 1 1 calc R
H7C H 0.6784 0.4183 0.0303 0.139 Uiso 1 1 calc R
O8 O 0.4643(3) 0.3331(4) -0.0786(3) 0.0844(15) Uani 1 1 d .
C9 C 0.4508(5) 0.3485(5) -0.1547(4) 0.081(2) Uani 1 1 d .
H9 H 0.4957 0.3347 -0.1824 0.097 Uiso 1 1 calc R
C10 C 0.3902(5) 0.2943(5) -0.1787(5) 0.088(2) Uani 1 1 d .
H10A H 0.4041 0.2395 -0.1671 0.131 Uiso 1 1 calc R
H10B H 0.3806 0.2998 -0.2323 0.131 Uiso 1 1 calc R
H10C H 0.3457 0.3080 -0.1524 0.131 Uiso 1 1 calc R
C11 C 0.4352(6) 0.4344(5) -0.1646(5) 0.099(3) Uani 1 1 d .
H11A H 0.3989 0.4511 -0.1290 0.149 Uiso 1 1 calc R
H11B H 0.4159 0.4439 -0.2153 0.149 Uiso 1 1 calc R
H11C H 0.4806 0.4647 -0.1561 0.149 Uiso 1 1 calc R
N12 N 0.5578(3) 0.2315(3) -0.0116(3) 0.0560(13) Uani 1 1 d .
C13 C 0.5741(3) 0.1752(4) -0.0594(3) 0.0539(15) Uani 1 1 d .
S14 S 0.57577(11) 0.18303(12) -0.15307(9) 0.0675(5) Uani 1 1 d .
N15 N 0.5917(3) 0.1015(3) -0.0316(3) 0.0555(13) Uani 1 1 d .
H15 H 0.6109 0.0701 -0.0647 0.067 Uiso 1 1 calc R
C16 C 0.5857(3) 0.0656(3) 0.0375(3) 0.0453(12) Uani 1 1 d .
C17 C 0.5858(3) -0.0168(4) 0.0361(3) 0.0521(14) Uani 1 1 d .
H17 H 0.5901 -0.0439 -0.0097 0.062 Uiso 1 1 calc R
C18 C 0.5797(3) -0.0589(4) 0.1007(3) 0.0539(14) Uani 1 1 d .
H18 H 0.5787 -0.1152 0.0999 0.065 Uiso 1 1 calc R
C19 C 0.5752(3) -0.0182(3) 0.1669(3) 0.0492(13) Uani 1 1 d .
H19 H 0.5695 -0.0454 0.2125 0.059 Uiso 1 1 calc R
C20 C 0.5791(3) 0.0639(3) 0.1645(3) 0.0423(12) Uani 1 1 d .
N21 N 0.5827(2) 0.1072(3) 0.1006(2) 0.0423(10) Uani 1 1 d .
N22 N 0.5799(2) 0.1076(2) 0.2315(2) 0.0347(9) Uani 1 1 d .
C23 C 0.6308(3) 0.0882(3) 0.2794(3) 0.0403(12) Uani 1 1 d .
H23 H 0.6633 0.0477 0.2647 0.048 Uiso 1 1 calc R
C24 C 0.6444(3) 0.1202(3) 0.3525(3) 0.0398(11) Uani 1 1 d .
C25 C 0.7105(3) 0.0967(4) 0.3887(3) 0.0515(14) Uani 1 1 d .
H25 H 0.7410 0.0595 0.3649 0.062 Uiso 1 1 calc R
C26 C 0.7325(3) 0.1256(4) 0.4572(3) 0.0557(15) Uani 1 1 d .
H26 H 0.7773 0.1090 0.4809 0.067 Uiso 1 1 calc R
C27 C 0.6870(3) 0.1799(3) 0.4905(3) 0.0508(14) Uani 1 1 d .
H27 H 0.7018 0.2013 0.5375 0.061 Uiso 1 1 calc R
C28 C 0.6214(3) 0.2038(3) 0.4579(3) 0.0463(13) Uani 1 1 d .
H28 H 0.5918 0.2407 0.4831 0.056 Uiso 1 1 calc R
C29 C 0.5972(3) 0.1745(3) 0.3875(3) 0.0382(11) Uani 1 1 d .
O30 O 0.53461(19) 0.19733(19) 0.35781(18) 0.0388(8) Uani 1 1 d .
Ni31 Ni 0.5000 0.19090(5) 0.2500 0.0337(2) Uani 1 2 d S
O32 O 0.5750(2) 0.2669(2) 0.20751(19) 0.0429(8) Uani 1 1 d .
C33 C 0.6224(3) 0.3144(3) 0.2382(3) 0.0460(13) Uani 1 1 d .
C34 C 0.6080(4) 0.3513(3) 0.3037(3) 0.0553(15) Uani 1 1 d .
H34 H 0.5614 0.3441 0.3246 0.066 Uiso 1 1 calc R
C35 C 0.6592(4) 0.3988(4) 0.3403(4) 0.0706(19) Uani 1 1 d .
H35 H 0.6474 0.4234 0.3859 0.085 Uiso 1 1 calc R
C36 C 0.7285(4) 0.4109(5) 0.3108(5) 0.078(2) Uani 1 1 d .
H36 H 0.7640 0.4428 0.3364 0.093 Uiso 1 1 calc R
C37 C 0.7439(4) 0.3770(4) 0.2463(4) 0.0675(18) Uani 1 1 d .
H37 H 0.7909 0.3850 0.2265 0.081 Uiso 1 1 calc R
C38 C 0.6922(3) 0.3294(4) 0.2067(4) 0.0556(15) Uani 1 1 d .
C39 C 0.7130(4) 0.2967(4) 0.1371(4) 0.0614(16) Uani 1 1 d .
H39 H 0.7617 0.3077 0.1232 0.074 Uiso 1 1 calc R
O40 O 0.6761(2) 0.2560(3) 0.0928(2) 0.0593(11) Uani 1 1 d .

loop_
_atom_site_aniso_label
_atom_site_aniso_U_11
_atom_site_aniso_U_22
_atom_site_aniso_U_33
_atom_site_aniso_U_23
_atom_site_aniso_U_13
_atom_site_aniso_U_12
Ni1 0.0520(5) 0.0475(4) 0.0399(4) 0.0002(3) 0.0054(3) -0.0110(3)
S2 0.0978(14) 0.0532(9) 0.0602(10) 0.0068(8) 0.0053(9) -0.0054(9)
P3 0.0847(13) 0.0615(10) 0.0481(9) 0.0114(7) 0.0008(9) -0.0155(9)
O4 0.087(4) 0.075(3) 0.064(3) 0.012(2) 0.011(3) -0.021(3)
C5 0.075(5) 0.086(5) 0.074(5) 0.013(4) 0.007(4) -0.009(4)
C6 0.087(6) 0.111(7) 0.084(5) 0.013(5) 0.017(5) -0.026(5)
C7 0.117(7) 0.068(5) 0.092(6) 0.007(4) -0.001(5) -0.034(5)
O8 0.087(4) 0.104(4) 0.063(3) 0.016(3) 0.002(3) -0.007(3)
C9 0.088(6) 0.087(5) 0.068(5) 0.011(4) 0.010(4) 0.009(4)
C10 0.080(6) 0.083(5) 0.101(6) -0.004(5) 0.007(5) 0.010(4)
C11 0.126(8) 0.076(5) 0.096(6) 0.003(5) -0.004(6) 0.015(5)
N12 0.062(3) 0.060(3) 0.047(3) 0.000(2) 0.009(2) -0.013(2)
C13 0.050(3) 0.063(4) 0.049(3) 0.002(3) 0.009(3) -0.012(3)
S14 0.0747(12) 0.0831(12) 0.0454(8) 0.0028(8) 0.0120(8) -0.0157(9)
N15 0.055(3) 0.066(3) 0.046(3) -0.009(2) 0.013(2) -0.008(2)
C16 0.038(3) 0.055(3) 0.043(3) -0.005(2) 0.004(2) -0.006(2)
C17 0.045(3) 0.060(4) 0.051(3) -0.013(3) 0.006(3) 0.006(3)
C18 0.052(4) 0.047(3) 0.063(4) -0.010(3) 0.004(3) 0.006(3)
C19 0.047(3) 0.047(3) 0.055(3) -0.002(3) 0.005(3) 0.005(3)
C20 0.036(3) 0.045(3) 0.046(3) -0.002(2) 0.005(2) 0.003(2)
N21 0.038(2) 0.047(2) 0.042(2) -0.0066(19) 0.0065(19) -0.0045(19)
N22 0.035(2) 0.036(2) 0.034(2) 0.0015(16) 0.0063(17) -0.0035(17)
C23 0.038(3) 0.038(3) 0.046(3) 0.002(2) 0.008(2) 0.000(2)
C24 0.040(3) 0.040(3) 0.039(3) 0.006(2) 0.001(2) -0.002(2)
C25 0.045(3) 0.055(3) 0.055(3) 0.006(3) -0.002(3) 0.002(3)
C26 0.046(3) 0.064(4) 0.056(4) 0.015(3) -0.009(3) -0.004(3)
C27 0.056(4) 0.053(3) 0.043(3) 0.008(2) -0.009(3) -0.014(3)
C28 0.054(3) 0.043(3) 0.042(3) 0.003(2) 0.004(2) -0.009(2)
C29 0.042(3) 0.034(2) 0.038(3) 0.011(2) -0.001(2) -0.009(2)
O30 0.044(2) 0.0382(18) 0.0345(18) 0.0007(14) 0.0038(15) 0.0018(15)
Ni31 0.0385(5) 0.0317(4) 0.0310(4) 0.000 0.0025(4) 0.000
O32 0.049(2) 0.0411(19) 0.0386(19) 0.0011(15) 0.0043(16) -0.0114(17)
C33 0.049(3) 0.042(3) 0.047(3) 0.008(2) -0.004(2) -0.005(2)
C34 0.055(4) 0.047(3) 0.064(4) 0.002(3) -0.001(3) -0.013(3)
C35 0.079(5) 0.067(4) 0.066(4) -0.016(3) 0.003(4) -0.023(4)
C36 0.064(5) 0.076(5) 0.092(5) -0.027(4) -0.005(4) -0.024(4)
C37 0.061(4) 0.067(4) 0.075(4) -0.014(4) 0.002(3) -0.021(3)
C38 0.052(4) 0.049(3) 0.066(4) -0.002(3) 0.001(3) -0.013(3)
C39 0.051(4) 0.066(4) 0.068(4) -0.002(3) 0.008(3) -0.015(3)
O40 0.057(3) 0.066(3) 0.055(2) -0.008(2) 0.011(2) -0.020(2)

loop_
_atom_type_symbol
_atom_type_description
_atom_type_scat_dispersion_real
_atom_type_scat_dispersion_imag
_atom_type_scat_source
C C 0.0033 0.0016 'International Tables Vol C Tables 4.2.6.8 and 6.1.1.4'
H H 0.0000 0.0000 'International Tables Vol C Tables 4.2.6.8 and 6.1.1.4'
N N 0.0061 0.0033 'International Tables Vol C Tables 4.2.6.8 and 6.1.1.4'
O O 0.0106 0.0060 'International Tables Vol C Tables 4.2.6.8 and 6.1.1.4'
P P 0.1023 0.0942 'International Tables Vol C Tables 4.2.6.8 and 6.1.1.4'
S S 0.1246 0.1234 'International Tables Vol C Tables 4.2.6.8 and 6.1.1.4'
Ni Ni 0.3393 1.1124 'International Tables Vol C Tables 4.2.6.8 and 6.1.1.4'

loop_
_geom_angle_atom_site_label_1
_geom_angle_atom_site_label_2
_geom_angle_atom_site_label_3
_geom_angle
_geom_angle_site_symmetry_1
_geom_angle_site_symmetry_3
O32 Ni1 N12 163.55(18) . .
O32 Ni1 O40 88.02(16) . .
N12 Ni1 O40 88.44(19) . .
O32 Ni1 O30 77.37(14) . 2_655
N12 Ni1 O30 108.50(18) . 2_655
O40 Ni1 O30 161.99(16) . 2_655
O32 Ni1 N21 106.32(15) . .
N12 Ni1 N21 89.91(19) . .
O40 Ni1 N21 93.16(17) . .
O30 Ni1 N21 81.14(14) 2_655 .
O32 Ni1 S2 89.09(11) . .
N12 Ni1 S2 75.02(16) . .
O40 Ni1 S2 92.45(14) . .
O30 Ni1 S2 97.71(11) 2_655 .
N21 Ni1 S2 163.76(13) . .
P3 S2 Ni1 78.66(8) . .
O4 P3 O8 102.8(3) . .
O4 P3 N12 114.2(3) . .
O8 P3 N12 111.5(3) . .
O4 P3 S2 115.9(2) . .
O8 P3 S2 109.6(2) . .
N12 P3 S2 103.02(19) . .
C5 O4 P3 123.7(5) . .
O4 C5 C7 114.0(7) . .
O4 C5 C6 103.3(6) . .
C7 C5 C6 111.6(7) . .
O4 C5 H5 109.2 . .
C7 C5 H5 109.2 . .
C6 C5 H5 109.2 . .
C5 C6 H6A 109.5 . .
C5 C6 H6B 109.5 . .
H6A C6 H6B 109.5 . .
C5 C6 H6C 109.5 . .
H6A C6 H6C 109.5 . .
H6B C6 H6C 109.5 . .
C5 C7 H7A 109.5 . .
C5 C7 H7B 109.5 . .
H7A C7 H7B 109.5 . .
C5 C7 H7C 109.5 . .
H7A C7 H7C 109.5 . .
H7B C7 H7C 109.5 . .
C9 O8 P3 130.2(5) . .
O8 C9 C11 108.8(7) . .
O8 C9 C10 105.8(7) . .
C11 C9 C10 115.3(8) . .
O8 C9 H9 108.9 . .
C11 C9 H9 108.9 . .
C10 C9 H9 108.9 . .
C9 C10 H10A 109.5 . .
C9 C10 H10B 109.5 . .
H10A C10 H10B 109.5 . .
C9 C10 H10C 109.5 . .
H10A C10 H10C 109.5 . .
H10B C10 H10C 109.5 . .
C9 C11 H11A 109.5 . .
C9 C11 H11B 109.5 . .
H11A C11 H11B 109.5 . .
C9 C11 H11C 109.5 . .
H11A C11 H11C 109.5 . .
H11B C11 H11C 109.5 . .
C13 N12 P3 126.0(4) . .
C13 N12 Ni1 130.1(4) . .
P3 N12 Ni1 103.1(3) . .
N12 C13 N15 117.8(5) . .
N12 C13 S14 127.2(5) . .
N15 C13 S14 115.0(4) . .
C13 N15 C16 134.1(5) . .
C13 N15 H15 112.9 . .
C16 N15 H15 112.9 . .
N21 C16 N15 122.5(5) . .
N21 C16 C17 122.6(5) . .
N15 C16 C17 114.9(5) . .
C18 C17 C16 120.3(5) . .
C18 C17 H17 119.9 . .
C16 C17 H17 119.9 . .
C17 C18 C19 118.9(5) . .
C17 C18 H18 120.6 . .
C19 C18 H18 120.6 . .
C18 C19 C20 117.7(5) . .
C18 C19 H19 121.1 . .
C20 C19 H19 121.1 . .
N21 C20 C19 124.4(5) . .
N21 C20 N22 116.1(4) . .
C19 C20 N22 119.6(5) . .
C16 N21 C20 116.0(5) . .
C16 N21 Ni1 122.0(4) . .
C20 N21 Ni1 121.2(3) . .
C23 N22 C20 115.2(4) . .
C23 N22 Ni31 124.2(3) . .
C20 N22 Ni31 120.5(3) . .
N22 C23 C24 128.1(5) . .
N22 C23 H23 116.0 . .
C24 C23 H23 116.0 . .
C25 C24 C29 120.0(5) . .
C25 C24 C23 115.8(5) . .
C29 C24 C23 124.2(5) . .
C26 C25 C24 122.2(6) . .
C26 C25 H25 118.9 . .
C24 C25 H25 118.9 . .
C25 C26 C27 117.6(6) . .
C25 C26 H26 121.2 . .
C27 C26 H26 121.2 . .
C28 C27 C26 122.3(6) . .
C28 C27 H27 118.8 . .
C26 C27 H27 118.8 . .
C27 C28 C29 121.2(5) . .
C27 C28 H28 119.4 . .
C29 C28 H28 119.4 . .
O30 C29 C28 120.4(5) . .
O30 C29 C24 123.0(5) . .
C28 C29 C24 116.6(5) . .
C29 O30 Ni31 128.2(3) . .
C29 O30 Ni1 134.8(3) . 2_655
Ni31 O30 Ni1 96.27(15) . 2_655
O30 Ni31 O30 173.84(19) 2_655 .
O30 Ni31 O32 78.29(14) 2_655 .
O30 Ni31 O32 97.79(14) . .
O30 Ni31 O32 97.79(14) 2_655 2_655
O30 Ni31 O32 78.29(14) . 2_655
O32 Ni31 O32 102.2(2) . 2_655
O30 Ni31 N22 89.61(15) 2_655 2_655
O30 Ni31 N22 94.60(15) . 2_655
O32 Ni31 N22 167.26(14) . 2_655
O32 Ni31 N22 83.20(15) 2_655 2_655
O30 Ni31 N22 94.60(15) 2_655 .
O30 Ni31 N22 89.60(15) . .
O32 Ni31 N22 83.21(15) . .
O32 Ni31 N22 167.26(14) 2_655 .
N22 Ni31 N22 93.9(2) 2_655 .
C33 O32 Ni1 128.2(3) . .
C33 O32 Ni31 132.7(3) . .
Ni1 O32 Ni31 98.35(15) . .
O32 C33 C34 120.4(5) . .
O32 C33 C38 122.1(5) . .
C34 C33 C38 117.4(5) . .
C33 C34 C35 122.0(6) . .
C33 C34 H34 119.0 . .
C35 C34 H34 119.0 . .
C34 C35 C36 120.4(7) . .
C34 C35 H35 119.8 . .
C36 C35 H35 119.8 . .
C37 C36 C35 119.2(6) . .
C37 C36 H36 120.4 . .
C35 C36 H36 120.4 . .
C36 C37 C38 121.8(7) . .
C36 C37 H37 119.1 . .
C38 C37 H37 119.1 . .
C37 C38 C39 118.0(6) . .
C37 C38 C33 119.1(6) . .
C39 C38 C33 122.9(5) . .
O40 C39 C38 128.7(6) . .
O40 C39 H39 115.6 . .
C38 C39 H39 115.6 . .
C39 O40 Ni1 125.1(4) . .

loop_
_geom_bond_atom_site_label_1
_geom_bond_atom_site_label_2
_geom_bond_distance
_geom_bond_site_symmetry_2
Ni1 O32 2.010(4) .
Ni1 N12 2.022(5) .
Ni1 O40 2.052(4) .
Ni1 O30 2.094(3) 2_655
Ni1 N21 2.134(5) .
Ni1 S2 2.5534(19) .
S2 P3 1.940(3) .
P3 O4 1.557(5) .
P3 O8 1.584(6) .
P3 N12 1.653(6) .
O4 C5 1.459(9) .
C5 C7 1.480(11) .
C5 C6 1.528(10) .
C5 H5 1.0000 .
C6 H6A 0.9800 .
C6 H6B 0.9800 .
C6 H6C 0.9800 .
C7 H7A 0.9800 .
C7 H7B 0.9800 .
C7 H7C 0.9800 .
O8 C9 1.408(9) .
C9 C11 1.487(11) .
C9 C10 1.488(12) .
C9 H9 1.0000 .
C10 H10A 0.9800 .
C10 H10B 0.9800 .
C10 H10C 0.9800 .
C11 H11A 0.9800 .
C11 H11B 0.9800 .
C11 H11C 0.9800 .
N12 C13 1.324(8) .
C13 N15 1.376(8) .
C13 S14 1.692(6) .
N15 C16 1.390(7) .
N15 H15 0.8800 .
C16 N21 1.339(7) .
C16 C17 1.391(8) .
C17 C18 1.370(8) .
C17 H17 0.9500 .
C18 C19 1.381(8) .
C18 H18 0.9500 .
C19 C20 1.388(8) .
C19 H19 0.9500 .
C20 N21 1.366(7) .
C20 N22 1.414(6) .
N22 C23 1.286(7) .
N22 Ni31 2.061(4) .
C23 C24 1.436(7) .
C23 H23 0.9500 .
C24 C25 1.407(8) .
C24 C29 1.419(7) .
C25 C26 1.374(8) .
C25 H25 0.9500 .
C26 C27 1.386(9) .
C26 H26 0.9500 .
C27 C28 1.374(8) .
C27 H27 0.9500 .
C28 C29 1.417(7) .
C28 H28 0.9500 .
C29 O30 1.301(6) .
O30 Ni31 2.023(3) .
O30 Ni1 2.094(3) 2_655
Ni31 O30 2.023(3) 2_655
Ni31 O32 2.042(3) .
Ni31 O32 2.042(3) 2_655
Ni31 N22 2.061(4) 2_655
O32 C33 1.291(7) .
C33 C34 1.367(8) .
C33 C38 1.433(8) .
C34 C35 1.379(9) .
C34 H34 0.9500 .
C35 C36 1.403(10) .
C35 H35 0.9500 .
C36 C37 1.333(10) .
C36 H36 0.9500 .
C37 C38 1.412(9) .
C37 H37 0.9500 .
C38 C39 1.432(9) .
C39 O40 1.233(7) .
C39 H39 0.9500 .

loop_
_geom_torsion_atom_site_label_1
_geom_torsion_atom_site_label_2
_geom_torsion_atom_site_label_3
_geom_torsion_atom_site_label_4
_geom_torsion
_geom_torsion_site_symmetry_1
_geom_torsion_site_symmetry_4
O32 Ni1 S2 P3 172.95(13) . .
N12 Ni1 S2 P3 -2.76(17) . .
O40 Ni1 S2 P3 84.97(14) . .
O30 Ni1 S2 P3 -109.93(12) 2_655 .
N21 Ni1 S2 P3 -25.2(5) . .
Ni1 S2 P3 O4 -122.1(3) . .
Ni1 S2 P3 O8 122.1(2) . .
Ni1 S2 P3 N12 3.3(2) . .
O8 P3 O4 C5 -172.4(6) . .
N12 P3 O4 C5 -51.5(6) . .
S2 P3 O4 C5 68.0(6) . .
P3 O4 C5 C7 -82.7(8) . .
P3 O4 C5 C6 156.1(5) . .
O4 P3 O8 C9 17.5(8) . .
N12 P3 O8 C9 -105.2(7) . .
S2 P3 O8 C9 141.4(7) . .
P3 O8 C9 C11 -97.8(9) . .
P3 O8 C9 C10 137.8(7) . .
O4 P3 N12 C13 -48.1(6) . .
O8 P3 N12 C13 67.8(6) . .
S2 P3 N12 C13 -174.7(5) . .
O4 P3 N12 Ni1 122.3(3) . .
O8 P3 N12 Ni1 -121.7(3) . .
S2 P3 N12 Ni1 -4.3(3) . .
O32 Ni1 N12 C13 157.8(6) . .
O40 Ni1 N12 C13 80.2(5) . .
O30 Ni1 N12 C13 -93.6(5) 2_655 .
N21 Ni1 N12 C13 -13.0(5) . .
S2 Ni1 N12 C13 173.1(6) . .
O32 Ni1 N12 P3 -12.1(8) . .
O40 Ni1 N12 P3 -89.7(3) . .
O30 Ni1 N12 P3 96.5(2) 2_655 .
N21 Ni1 N12 P3 177.1(3) . .
S2 Ni1 N12 P3 3.3(2) . .
P3 N12 C13 N15 176.6(4) . .
Ni1 N12 C13 N15 8.8(8) . .
P3 N12 C13 S14 -3.7(9) . .
Ni1 N12 C13 S14 -171.5(3) . .
N12 C13 N15 C16 12.2(10) . .
S14 C13 N15 C16 -167.5(5) . .
C13 N15 C16 N21 -23.7(10) . .
C13 N15 C16 C17 158.6(6) . .
N21 C16 C17 C18 2.7(9) . .
N15 C16 C17 C18 -179.6(5) . .
C16 C17 C18 C19 -1.4(9) . .
C17 C18 C19 C20 -1.8(8) . .
C18 C19 C20 N21 4.2(8) . .
C18 C19 C20 N22 -175.6(5) . .
N15 C16 N21 C20 -178.1(5) . .
C17 C16 N21 C20 -0.5(8) . .
N15 C16 N21 Ni1 11.9(7) . .
C17 C16 N21 Ni1 -170.5(4) . .
C19 C20 N21 C16 -3.0(8) . .
N22 C20 N21 C16 176.8(4) . .
C19 C20 N21 Ni1 167.1(4) . .
N22 C20 N21 Ni1 -13.2(6) . .
O32 Ni1 N21 C16 -175.2(4) . .
N12 Ni1 N21 C16 2.1(4) . .
O40 Ni1 N21 C16 -86.3(4) . .
O30 Ni1 N21 C16 110.9(4) 2_655 .
S2 Ni1 N21 C16 23.7(7) . .
O32 Ni1 N21 C20 15.3(4) . .
N12 Ni1 N21 C20 -167.4(4) . .
O40 Ni1 N21 C20 104.2(4) . .
O30 Ni1 N21 C20 -58.6(4) 2_655 .
S2 Ni1 N21 C20 -145.8(4) . .
N21 C20 N22 C23 -124.4(5) . .
C19 C20 N22 C23 55.4(6) . .
N21 C20 N22 Ni31 59.1(5) . .
C19 C20 N22 Ni31 -121.1(5) . .
C20 N22 C23 C24 -178.4(5) . .
Ni31 N22 C23 C24 -2.0(7) . .
N22 C23 C24 C25 -170.5(5) . .
N22 C23 C24 C29 7.3(8) . .
C29 C24 C25 C26 -1.2(8) . .
C23 C24 C25 C26 176.7(5) . .
C24 C25 C26 C27 -0.2(9) . .
C25 C26 C27 C28 1.2(8) . .
C26 C27 C28 C29 -0.7(8) . .
C27 C28 C29 O30 179.5(5) . .
C27 C28 C29 C24 -0.7(7) . .
C25 C24 C29 O30 -178.6(5) . .
C23 C24 C29 O30 3.7(7) . .
C25 C24 C29 C28 1.6(7) . .
C23 C24 C29 C28 -176.1(5) . .
C28 C29 O30 Ni31 161.1(3) . .
C24 C29 O30 Ni31 -18.8(6) . .
C28 C29 O30 Ni1 -31.1(7) . 2_655
C24 C29 O30 Ni1 149.0(4) . 2_655
C29 O30 Ni31 O32 -64.8(4) . .
Ni1 O30 Ni31 O32 123.89(14) 2_655 .
C29 O30 Ni31 O32 -165.7(4) . 2_655
Ni1 O30 Ni31 O32 22.96(14) 2_655 2_655
C29 O30 Ni31 N22 112.2(4) . 2_655
Ni1 O30 Ni31 N22 -59.12(15) 2_655 2_655
C29 O30 Ni31 N22 18.3(4) . .
Ni1 O30 Ni31 N22 -153.03(15) 2_655 .
C23 N22 Ni31 O30 167.7(4) . 2_655
C20 N22 Ni31 O30 -16.1(4) . 2_655
C23 N22 Ni31 O30 -7.8(4) . .
C20 N22 Ni31 O30 168.4(3) . .
C23 N22 Ni31 O32 90.1(4) . .
C20 N22 Ni31 O32 -93.7(4) . .
C23 N22 Ni31 O32 -25.9(9) . 2_655
C20 N22 Ni31 O32 150.3(6) . 2_655
C23 N22 Ni31 N22 -102.3(4) . 2_655
C20 N22 Ni31 N22 73.8(3) . 2_655
N12 Ni1 O32 C33 -52.7(9) . .
O40 Ni1 O32 C33 24.9(5) . .
O30 Ni1 O32 C33 -165.6(5) 2_655 .
N21 Ni1 O32 C33 117.7(4) . .
S2 Ni1 O32 C33 -67.5(4) . .
N12 Ni1 O32 Ni31 136.2(6) . .
O40 Ni1 O32 Ni31 -146.10(18) . .
O30 Ni1 O32 Ni31 23.31(14) 2_655 .
N21 Ni1 O32 Ni31 -53.39(19) . .
S2 Ni1 O32 Ni31 121.41(13) . .
O30 Ni31 O32 C33 165.5(5) 2_655 .
O30 Ni31 O32 C33 -9.7(5) . .
O32 Ni31 O32 C33 69.9(5) 2_655 .
N22 Ni31 O32 C33 -176.0(6) 2_655 .
N22 Ni31 O32 C33 -98.4(5) . .
O30 Ni31 O32 Ni1 -24.09(15) 2_655 .
O30 Ni31 O32 Ni1 160.72(15) . .
O32 Ni31 O32 Ni1 -119.64(19) 2_655 .
N22 Ni31 O32 Ni1 -5.6(8) 2_655 .
N22 Ni31 O32 Ni1 72.06(17) . .
Ni1 O32 C33 C34 159.0(4) . .
Ni31 O32 C33 C34 -33.0(8) . .
Ni1 O32 C33 C38 -22.3(8) . .
Ni31 O32 C33 C38 145.6(5) . .
O32 C33 C34 C35 176.0(6) . .
C38 C33 C34 C35 -2.6(9) . .
C33 C34 C35 C36 0.3(11) . .
C34 C35 C36 C37 1.0(13) . .
C35 C36 C37 C38 0.3(12) . .
C36 C37 C38 C39 178.7(7) . .
C36 C37 C38 C33 -2.7(11) . .
O32 C33 C38 C37 -174.8(6) . .
C34 C33 C38 C37 3.8(9) . .
O32 C33 C38 C39 3.6(9) . .
C34 C33 C38 C39 -177.7(6) . .
C37 C38 C39 O40 -177.5(7) . .
C33 C38 C39 O40 4.0(12) . .
C38 C39 O40 Ni1 7.2(10) . .
O32 Ni1 O40 C39 -16.8(5) . .
N12 Ni1 O40 C39 147.1(6) . .
O30 Ni1 O40 C39 -52.3(8) 2_655 .
N21 Ni1 O40 C39 -123.1(6) . .
S2 Ni1 O40 C39 72.2(5) . .
